data_1100208
loop_
_publ_author_name
'Chitsaz, S.'
'Folkerts, H.'
'Grebe, J.'
'Gr\"ob, T.'
'Harms, K.'
'Hiller, W.'
'Krieger, M.'
'Massa, W.'
'Merle, J.'
'M\"ohlen, M.'
'Neum\"uller, B.'
'Dehnicke, K.'

_publ_section_title
;
 Die Kristallstrukturen einer Serie von Verbindungen mit Kationen des Typs
 [R~3~PNH~2~]^+^, [R3PN(H)SiMe~3~]^+^ und [R3PN(SiMe~3~)~2~]^+^
;
_journal_coden_ASTM ZAACAB
_journal_issue 3
_journal_name_full
;
 Zeitschrift f\"ur Anorganische und Allgemeine Chemie
;
_journal_page_first 775
_journal_page_last 783
_journal_paper_doi 10.1002/(sici)1521-3749(200003)626:3<775::aid-zaac775>3.0.co;2-h
_journal_volume 626
_journal_year 2000
_chemical_formula_moiety 'C6 H17 N1 P1 1+,I1 1-'
_chemical_formula_sum 'C6 H17 I N P'
_chemical_name_systematic
;
Aminotriethylphosphonium iodide
;
_space_group_IT_number 19
_symmetry_cell_setting orthorhombic
_symmetry_Int_Tables_number 19
_symmetry_space_group_name_Hall 'P 2ac 2ab'
_symmetry_space_group_name_H-M 'P 21 21 21'
_cell_angle_alpha 90
_cell_angle_beta 90
_cell_angle_gamma 90
_cell_formula_units_Z 4
_cell_length_a 7.121(1)
_cell_length_b 12.333(2)
_cell_length_c 12.571(2)
_cell_volume 1104.027
_diffrn_ambient_temperature 223
_exptl_crystal_colour colorless.
_exptl_crystal_density_diffrn 1.571
_exptl_crystal_description plates
_refine_ls_R_factor_gt 5.76
_refine_ls_wR_factor_gt 5.76
_cod_original_formula_sum 'C6 H17 I1 N1 P1'
_cod_database_code 1100208

loop_
_symmetry_equiv_pos_site_id
_symmetry_equiv_pos_as_xyz
1 x,y,z
2 1/2-x,-y,1/2+z
3 -x,1/2+y,1/2-z
4 1/2+x,1/2-y,-z

loop_
_atom_site_label
_atom_site_type_symbol
_atom_site_fract_x
_atom_site_fract_y
_atom_site_fract_z
I1 I 0.1352(2) -0.03062(10) 0.90832(8)
P1 P 0.5711(7) 0.1366(4) 0.7056(3)
N1 N 0.4600(22) 0.0201(13) 0.6915(9)
H1 H 0.412(29) 0.026(14) 0.619(12)
H2 H 0.382(30) 0.039(19) 0.739(14)
C1 C 0.7611(26) 0.1414(16) 0.6087(13)
H3 H 0.7064(26) 0.1493(16) 0.5376(13)
H4 H 0.8371(26) 0.2061(16) 0.6226(13)
C2 C 0.8922(29) 0.0410(15) 0.6087(12)
H5 H 0.9889(29) 0.0502(15) 0.5551(12)
H6 H 0.8194(29) -0.0235(15) 0.5929(12)
H7 H 0.9504(29) 0.0334(15) 0.6781(12)
C3 C 0.6529(32) 0.1325(14) 0.8398(11)
H8 H 0.5460(32) 0.1178(14) 0.8868(11)
H9 H 0.7416(32) 0.0722(14) 0.8472(11)
C4 C 0.7516(27) 0.2396(17) 0.8775(13)
H10 H 0.7922(27) 0.2315(17) 0.9507(13)
H11 H 0.6639(27) 0.2996(17) 0.8724(13)
H12 H 0.8597(27) 0.2539(17) 0.8327(13)
C5 C 0.4256(29) 0.2585(15) 0.6785(14)
H13 H 0.5036(29) 0.3236(15) 0.6854(14)
H14 H 0.3789(29) 0.2554(15) 0.6052(14)
C6 C 0.2652(28) 0.2660(16) 0.7523(14)
H15 H 0.1923(28) 0.3304(16) 0.7360(14)
H16 H 0.3112(28) 0.2704(16) 0.8248(14)
H17 H 0.1866(28) 0.2023(16) 0.7446(14)

loop_
_atom_type_symbol
_atom_type_radius_bond
C 0.68
H 0.23
I 1.40
N 0.68
P 1.05
